data_2019380
loop_
_publ_author_name
'Liang, Qian'
'Wang, Yu-Lin'
'Zhao, Yan'
'Cao, Gao-Juan'

_publ_section_title
;
 The coordination polymer
 poly[[aqua(\m-oxalato)[1<i>H</i>-1,2,4-triazole-5(4<i>H</i>)-thione]cadmium(II)]
 monohydrate]
;
_journal_coeditor_code WQ3053
_journal_issue 2
_journal_name_full 'Acta Crystallographica Section C'
_journal_page_first 182
_journal_page_last 184
_journal_paper_doi 10.1107/S2053229614000102
_journal_volume 70
_journal_year 2014
_chemical_formula_iupac '[Cd (C2 O4) (C2 H3 N3 S) (H2 O)] , H2 O'
_chemical_formula_moiety 'C4 H5 Cd N3 O5 S, H2 O'
_chemical_formula_sum 'C4 H7 Cd N3 O6 S'
_chemical_formula_weight 337.61
_chemical_name_systematic 'Poly[[aqua(\m-oxalato)[1<i>H</i>-1,2,4-triazole-5(4<i>H</i>)-thione]cadmium(II)] monohydrate]'
_space_group_IT_number 2
_symmetry_cell_setting triclinic
_symmetry_space_group_name_Hall '-P 1'
_symmetry_space_group_name_H-M 'P -1'
_atom_sites_solution_hydrogens geom
_atom_sites_solution_primary direct
_atom_sites_solution_secondary difmap
_cell_angle_alpha 67.94(3)
_cell_angle_beta 80.46(3)
_cell_angle_gamma 77.48(3)
_cell_formula_units_Z 2
_cell_length_a 6.1241(12)
_cell_length_b 8.4939(17)
_cell_length_c 10.224(2)
_cell_measurement_reflns_used 1807
_cell_measurement_temperature 298(2)
_cell_measurement_theta_max 27.4855
_cell_measurement_theta_min 3.4233
_cell_volume 479.1(2)
_computing_cell_refinement 'CrystalClear (Rigaku, 2002)'
_computing_data_collection 'CrystalClear (Rigaku, 2002)'
_computing_data_reduction 'CrystalClear (Rigaku, 2002)'
_computing_molecular_graphics 'SHELXTL (Sheldrick, 2008)'
_computing_publication_material 'SHELXTL (Sheldrick, 2008)'
_computing_structure_refinement 'SHELXTL (Sheldrick, 2008)'
_computing_structure_solution 'SHELXTL (Sheldrick, 2008)'
_diffrn_ambient_temperature 298(2)
_diffrn_measured_fraction_theta_full 0.977
_diffrn_measured_fraction_theta_max 0.958
_diffrn_measurement_device_type 'Rigaku Saturn 724 CCD area-detector'
_diffrn_measurement_method 'scintillation counter'
_diffrn_radiation_monochromator graphite
_diffrn_radiation_source 'fine-focus sealed tube'
_diffrn_radiation_type MoK\a
_diffrn_radiation_wavelength 0.71073
_diffrn_reflns_av_R_equivalents 0.0292
_diffrn_reflns_av_sigmaI/netI 0.0302
_diffrn_reflns_limit_h_max 7
_diffrn_reflns_limit_h_min -7
_diffrn_reflns_limit_k_max 11
_diffrn_reflns_limit_k_min -8
_diffrn_reflns_limit_l_max 13
_diffrn_reflns_limit_l_min -13
_diffrn_reflns_number 3967
_diffrn_reflns_theta_full 25.00
_diffrn_reflns_theta_max 27.48
_diffrn_reflns_theta_min 3.42
_exptl_absorpt_coefficient_mu 2.512
_exptl_absorpt_correction_T_max 0.655
_exptl_absorpt_correction_T_min 0.566
_exptl_absorpt_correction_type multi-scan
_exptl_absorpt_process_details '(CrystalClear; Rigaku, 2002)'
_exptl_crystal_colour colourless
_exptl_crystal_density_diffrn 2.340
_exptl_crystal_density_method 'not measured'
_exptl_crystal_description parallelepiped
_exptl_crystal_F_000 328
_exptl_crystal_size_max 0.18
_exptl_crystal_size_mid 0.13
_exptl_crystal_size_min 0.11
_refine_diff_density_max 0.501
_refine_diff_density_min -0.579
_refine_ls_extinction_method none
_refine_ls_goodness_of_fit_ref 1.084
_refine_ls_hydrogen_treatment mixed
_refine_ls_matrix_type full
_refine_ls_number_parameters 152
_refine_ls_number_reflns 2096
_refine_ls_number_restraints 6
_refine_ls_restrained_S_all 1.083
_refine_ls_R_factor_all 0.0239
_refine_ls_R_factor_gt 0.0231
_refine_ls_shift/su_max 0.008
_refine_ls_shift/su_mean 0.000
_refine_ls_structure_factor_coef Fsqd
_refine_ls_weighting_details 'calc w = 1/[\s^2^(Fo^2^)+(0.0243P)^2^+0.6450P] where P=(Fo^2^+2Fc^2^)/3'
_refine_ls_weighting_scheme calc
_refine_ls_wR_factor_gt 0.0562
_refine_ls_wR_factor_ref 0.0609
_reflns_number_gt 2063
_reflns_number_total 2096
_reflns_threshold_expression I>2\s(I)
_cod_data_source_file wq3053sup1.cf
_cod_data_source_block I
_cod_original_cell_volume 479.08(16)
_cod_database_code 2019380
_cod_database_fobs_code 2019380

loop_
_symmetry_equiv_pos_as_xyz
'x, y, z'
'-x, -y, -z'

loop_
_atom_site_type_symbol
_atom_site_label
_atom_site_fract_x
_atom_site_fract_y
_atom_site_fract_z
_atom_site_U_iso_or_equiv
_atom_site_adp_type
_atom_site_calc_flag
_atom_site_refinement_flags
_atom_site_occupancy
_atom_site_symmetry_multiplicity
Cd Cd1 0.06101(3) 0.72697(2) 0.36944(2) 0.02138(8) Uani d . 1 1
S S1 0.16890(14) 0.67263(11) 0.13487(8) 0.03012(18) Uani d . 1 1
O O1 -0.0964(4) 0.8018(3) 0.5624(2) 0.0281(5) Uani d . 1 1
O O2 -0.1294(4) 0.9938(3) 0.6672(2) 0.0287(5) Uani d . 1 1
O O5 -0.2415(4) 0.9201(3) 0.2340(3) 0.0376(6) Uani d D 1 1
O OW1 0.2909(6) 0.1351(4) 0.0417(3) 0.0519(7) Uani d D 1 1
N N1 0.6216(4) 0.5468(3) 0.1247(3) 0.0283(5) Uani d . 1 1
H H1 0.6641 0.6415 0.0684 0.034 Uiso calc R 1 1
N N2 0.6448(5) 0.2761(4) 0.2602(3) 0.0333(6) Uani d . 1 1
N N3 0.4260(4) 0.3591(3) 0.2547(3) 0.0285(5) Uani d . 1 1
H H3 0.3130 0.3096 0.2989 0.034 Uiso calc R 1 1
C C1 0.4083(5) 0.5249(4) 0.1733(3) 0.0243(6) Uani d . 1 1
C C2 0.7569(6) 0.3954(5) 0.1792(4) 0.0335(7) Uani d . 1 1
H H2 0.9124 0.3785 0.1609 0.040 Uiso calc R 1 1
C C3 -0.0652(5) 0.9420(3) 0.5665(3) 0.0205(5) Uani d . 1 1
O O3 0.2238(3) 0.4587(3) 0.5331(2) 0.0244(4) Uani d . 1 1
C C4 0.4311(5) 0.4276(4) 0.5450(3) 0.0203(5) Uani d . 1 1
O O4 0.5387(4) 0.2902(3) 0.6223(3) 0.0324(5) Uani d . 1 1
H H4 -0.257(7) 1.023(2) 0.229(6) 0.082(19) Uiso d D 1 1
H H5 -0.364(4) 0.887(5) 0.273(6) 0.086(19) Uiso d D 1 1
H HW2 0.237(8) 0.089(6) 0.1253(18) 0.072(17) Uiso d D 1 1
H HW1 0.270(12) 0.076(7) -0.004(5) 0.13(3) Uiso d D 1 1

loop_
_atom_site_aniso_label
_atom_site_aniso_U_11
_atom_site_aniso_U_22
_atom_site_aniso_U_33
_atom_site_aniso_U_12
_atom_site_aniso_U_13
_atom_site_aniso_U_23
Cd1 0.01985(12) 0.01948(14) 0.02487(12) -0.00268(8) -0.00135(8) -0.00853(9)
S1 0.0284(4) 0.0344(4) 0.0263(4) 0.0008(3) -0.0035(3) -0.0123(3)
O1 0.0336(12) 0.0221(11) 0.0300(11) -0.0121(9) 0.0076(9) -0.0110(9)
O2 0.0361(12) 0.0230(11) 0.0267(10) -0.0103(9) 0.0074(9) -0.0098(9)
O5 0.0302(13) 0.0231(13) 0.0542(16) -0.0053(10) -0.0046(11) -0.0071(11)
OW1 0.068(2) 0.0374(16) 0.0416(15) -0.0230(14) 0.0027(14) 0.0008(13)
N1 0.0274(13) 0.0267(14) 0.0303(13) -0.0090(11) 0.0038(10) -0.0098(11)
N2 0.0287(14) 0.0284(15) 0.0386(15) -0.0002(11) -0.0011(11) -0.0105(12)
N3 0.0262(13) 0.0237(13) 0.0332(13) -0.0071(10) 0.0028(10) -0.0081(11)
C1 0.0286(15) 0.0253(15) 0.0216(13) -0.0066(12) 0.0019(11) -0.0119(12)
C2 0.0258(16) 0.042(2) 0.0345(16) -0.0056(14) 0.0025(13) -0.0173(15)
C3 0.0205(13) 0.0159(14) 0.0225(13) -0.0045(10) -0.0010(10) -0.0035(11)
O3 0.0170(9) 0.0214(10) 0.0323(11) -0.0053(8) -0.0028(8) -0.0052(9)
C4 0.0207(13) 0.0187(14) 0.0223(13) -0.0043(11) -0.0013(10) -0.0080(11)
O4 0.0217(11) 0.0267(12) 0.0420(13) -0.0027(9) -0.0099(9) -0.0024(10)

loop_
_atom_type_symbol
_atom_type_description
_atom_type_scat_dispersion_real
_atom_type_scat_dispersion_imag
_atom_type_scat_source
C C 0.0033 0.0016 'International Tables Vol C Tables 4.2.6.8 and 6.1.1.4'
Cd Cd -0.8075 1.2024 'International Tables Vol C Tables 4.2.6.8 and 6.1.1.4'
N N 0.0061 0.0033 'International Tables Vol C Tables 4.2.6.8 and 6.1.1.4'
O O 0.0106 0.0060 'International Tables Vol C Tables 4.2.6.8 and 6.1.1.4'
S S 0.1246 0.1234 'International Tables Vol C Tables 4.2.6.8 and 6.1.1.4'
H H 0.0000 0.0000 'International Tables Vol C Tables 4.2.6.8 and 6.1.1.4'

loop_
_geom_angle_atom_site_label_1
_geom_angle_atom_site_label_2
_geom_angle_atom_site_label_3
_geom_angle_site_symmetry_1
_geom_angle_site_symmetry_3
_geom_angle
_geom_angle_publ_flag
O1 Cd1 O2 . 2_576 70.83(8) y
O1 Cd1 O3 . . 87.12(8) y
O2 Cd1 O3 2_576 . 127.38(8) ?
O1 Cd1 O5 . . 90.01(9) y
O2 Cd1 O5 2_576 . 76.08(9) ?
O3 Cd1 O5 . . 153.24(8) y
O1 Cd1 O4 . 2_666 102.59(9) ?
O2 Cd1 O4 2_576 2_666 71.42(8) ?
O3 Cd1 O4 . 2_666 67.73(8) y
O5 Cd1 O4 . 2_666 138.57(8) y
O1 Cd1 O3 . 2_566 78.97(8) ?
O2 Cd1 O3 2_576 2_566 142.39(8) ?
O3 Cd1 O3 . 2_566 71.16(8) y
O5 Cd1 O3 . 2_566 82.17(8) y
O4 Cd1 O3 2_666 2_566 138.69(8) ?
O1 Cd1 S1 . . 169.54(6) y
O2 Cd1 S1 2_576 . 108.16(6) ?
O3 Cd1 S1 . . 101.12(6) y
O5 Cd1 S1 . . 79.73(7) ?
O4 Cd1 S1 2_666 . 86.61(7) ?
O3 Cd1 S1 2_566 . 97.48(6) y
C1 S1 Cd1 . . 100.58(10) ?
C3 O1 Cd1 . . 118.45(18) ?
C3 O2 Cd1 . 2_576 115.75(18) ?
Cd1 O5 H4 . . 115(4) ?
Cd1 O5 H5 . . 109(4) ?
H4 O5 H5 . . 105.8(5) ?
HW2 OW1 HW1 . . 105.9(5) ?
C2 N1 C1 . . 108.3(3) ?
C2 N1 H1 . . 125.9 ?
C1 N1 H1 . . 125.9 ?
C2 N2 N3 . . 103.5(3) ?
C1 N3 N2 . . 112.4(3) ?
C1 N3 H3 . . 123.8 ?
N2 N3 H3 . . 123.8 ?
N3 C1 N1 . . 104.1(3) ?
N3 C1 S1 . . 127.7(2) ?
N1 C1 S1 . . 128.2(2) ?
N2 C2 N1 . . 111.8(3) ?
N2 C2 H2 . . 124.1 ?
N1 C2 H2 . . 124.1 ?
O2 C3 O1 . . 125.3(3) ?
O2 C3 C3 . 2_576 118.0(3) ?
O1 C3 C3 . 2_576 116.7(3) ?
C4 O3 Cd1 . . 119.76(18) ?
C4 O3 Cd1 . 2_566 130.91(19) ?
Cd1 O3 Cd1 . 2_566 108.84(8) ?
O4 C4 O3 . . 126.2(3) ?
O4 C4 C4 . 2_666 116.4(3) ?
O3 C4 C4 . 2_666 117.4(3) ?
C4 O4 Cd1 . 2_666 118.60(19) ?

loop_
_geom_bond_atom_site_label_1
_geom_bond_atom_site_label_2
_geom_bond_site_symmetry_2
_geom_bond_distance
_geom_bond_publ_flag
Cd1 O1 . 2.296(2) y
Cd1 O2 2_576 2.377(2) y
Cd1 O3 . 2.386(2) y
Cd1 O5 . 2.422(3) y
Cd1 O4 2_666 2.438(2) y
Cd1 O3 2_566 2.441(2) y
Cd1 S1 . 2.5643(10) y
S1 C1 . 1.704(3) ?
O1 C3 . 1.263(3) ?
O2 C3 . 1.241(3) ?
O2 Cd1 2_576 2.377(2) ?
O5 H4 . 0.840(2) ?
O5 H5 . 0.840(2) ?
OW1 HW2 . 0.840(2) ?
OW1 HW1 . 0.840(2) ?
N1 C2 . 1.343(5) ?
N1 C1 . 1.345(4) ?
N1 H1 . 0.8600 ?
N2 C2 . 1.290(4) ?
N2 N3 . 1.371(4) ?
N3 C1 . 1.331(4) ?
N3 H3 . 0.8600 ?
C2 H2 . 0.9300 ?
C3 C3 2_576 1.559(5) ?
O3 C4 . 1.256(3) ?
O3 Cd1 2_566 2.441(2) ?
C4 O4 . 1.252(4) ?
C4 C4 2_666 1.553(5) ?
O4 Cd1 2_666 2.438(2) ?

loop_
_geom_hbond_atom_site_label_D
_geom_hbond_atom_site_label_H
_geom_hbond_atom_site_label_A
_geom_hbond_site_symmetry_A
_geom_hbond_distance_DH
_geom_hbond_distance_HA
_geom_hbond_distance_DA
_geom_hbond_angle_DHA
N1 H1 OW1 2_665 0.86 1.86 2.712(4) 170
OW1 HW2 O2 2_566 0.840(2) 2.011(8) 2.842(4) 170(5)
N3 H3 O1 2_566 0.86 1.89 2.733(3) 165
O5 H5 O4 2_566 0.840(2) 1.92(2) 2.686(3) 152(4)
